data_7118747
loop_
_publ_author_name
'Verma, Ajay'
'Jana, Sadhan'
'Durga Prasad, Ch'
'Yadav, Abhimanyu'
'Kumar, Sangit'

_publ_section_title
;
 Organoselenium and DMAP co-catalysis: regioselective synthesis of
 medium-sized halolactones and bromooxepanes from unactivated alkenes.
;
_journal_issue 22
_journal_name_full 'Chemical communications (Cambridge, England)'
_journal_page_first 4179
_journal_page_last 4182
_journal_paper_doi 10.1039/c5cc10245f
_journal_volume 52
_journal_year 2016
_chemical_absolute_configuration rmad
_chemical_formula_moiety 'C10  H17  Br1  O2'
_chemical_formula_sum 'C10 H17 Br O2'
_chemical_formula_weight 249.14
_space_group_IT_number 4
_symmetry_cell_setting monoclinic
_symmetry_Int_Tables_number 4
_symmetry_space_group_name_Hall 'P 2yb'
_symmetry_space_group_name_H-M 'P 1 21 1'
_atom_sites_solution_hydrogens geom
_audit_conform_dict_location ftp://ftp.iucr.org/pub/cif_core.dic
_audit_conform_dict_name cif_core.dic
_audit_conform_dict_version 2.4.3
_audit_creation_date 2015-12-16T19:42:31-00:00
_audit_creation_method 'WinGX routine CIF_UPDATE'
_audit_update_record
;
2016-02-05 deposited with the CCDC.
2016-02-09 downloaded from the CCDC.
;
_cell_angle_alpha 90
_cell_angle_beta 97.094(2)
_cell_angle_gamma 90
_cell_formula_units_Z 2
_cell_length_a 6.2235(4)
_cell_length_b 9.7990(6)
_cell_length_c 9.2211(6)
_cell_measurement_reflns_used 24
_cell_measurement_temperature 101(2)
_cell_measurement_theta_max 25.846
_cell_measurement_theta_min 2.226
_cell_measurement_wavelength 0.71073
_cell_volume 558.04(6)
_computing_cell_refinement 'Bruker SAINT'
_computing_data_collection 'Bruker APEX2'
_computing_data_reduction 'Bruker SAINT'
_computing_molecular_graphics 'Ortep for Windows (Farrugia, 2012)'
_computing_publication_material 'WinGX publication routines (Farrugia, 2012)'
_computing_structure_refinement 'SHELXL-2014/7 (Sheldrick, 2014)'
_computing_structure_solution 'SHELXS-97 (Sheldrick 2008)'
_diffrn_ambient_temperature 101(2)
_diffrn_measured_fraction_theta_full 1
_diffrn_measured_fraction_theta_max 0.99
_diffrn_measurement_device_type 'Bruker D8 VENTURE'
_diffrn_measurement_method '\f and \w scans'
_diffrn_radiation_probe x-ray
_diffrn_radiation_type MoK\a
_diffrn_radiation_wavelength 0.71073
_diffrn_reflns_av_R_equivalents 0.0386
_diffrn_reflns_av_unetI/netI 0.0315
_diffrn_reflns_Laue_measured_fraction_full 1
_diffrn_reflns_Laue_measured_fraction_max 0.99
_diffrn_reflns_limit_h_max 7
_diffrn_reflns_limit_h_min -7
_diffrn_reflns_limit_k_max 11
_diffrn_reflns_limit_k_min -11
_diffrn_reflns_limit_l_max 11
_diffrn_reflns_limit_l_min -11
_diffrn_reflns_number 15283
_diffrn_reflns_point_group_measured_fraction_full 1
_diffrn_reflns_point_group_measured_fraction_max 0.989
_diffrn_reflns_theta_full 25.242
_diffrn_reflns_theta_max 25.846
_diffrn_reflns_theta_min 2.226
_diffrn_standards_number 0
_exptl_absorpt_coefficient_mu 3.652
_exptl_absorpt_correction_type none
_exptl_crystal_colour colorless
_exptl_crystal_density_diffrn 1.483
_exptl_crystal_density_method 'not measured'
_exptl_crystal_description rod
_exptl_crystal_F_000 256
_exptl_crystal_recrystallization_method 'Re-crystallisation from solvent: CHCl3 and Hexane'
_exptl_crystal_size_max 0.05
_exptl_crystal_size_mid 0.04
_exptl_crystal_size_min 0.01
_refine_diff_density_max 2.179
_refine_diff_density_min -0.651
_refine_diff_density_rms 0.16
_refine_ls_abs_structure_details
;
 Refined as an inversion twin.
;
_refine_ls_abs_structure_Flack 0.07(3)
_refine_ls_extinction_method none
_refine_ls_goodness_of_fit_ref 1.063
_refine_ls_hydrogen_treatment constr
_refine_ls_matrix_type full
_refine_ls_number_constraints 0
_refine_ls_number_parameters 68
_refine_ls_number_reflns 2106
_refine_ls_number_restraints 1
_refine_ls_restrained_S_all 1.063
_refine_ls_R_factor_all 0.0553
_refine_ls_R_factor_gt 0.0531
_refine_ls_shift/su_max 0
_refine_ls_shift/su_mean 0
_refine_ls_structure_factor_coef Fsqd
_refine_ls_weighting_details 'w=1/[\s^2^(Fo^2^)+(0.0837P)^2^+2.7318P] where P=(Fo^2^+2Fc^2^)/3'
_refine_ls_weighting_scheme calc
_refine_ls_wR_factor_gt 0.1427
_refine_ls_wR_factor_ref 0.1465
_reflns_Friedel_coverage 0.883
_reflns_Friedel_fraction_full 1
_reflns_Friedel_fraction_max 0.989
_reflns_number_gt 2030
_reflns_number_total 2106
_reflns_threshold_expression 'I > 2\s(I)'
_cod_data_source_file c5cc10245f2.cif
_cod_data_source_block AV_7_M_D
_cod_depositor_comments 'Adding full bibliography for 7118747--7118751.cif.'
_cod_original_sg_symbol_H-M 'P 21'
_cod_database_code 7118747

loop_
_symmetry_equiv_pos_as_xyz
'x, y, z'
'-x, y+1/2, -z'

loop_
_atom_site_label
_atom_site_type_symbol
_atom_site_fract_x
_atom_site_fract_y
_atom_site_fract_z
_atom_site_U_iso_or_equiv
_atom_site_adp_type
_atom_site_occupancy
_atom_site_site_symmetry_order
_atom_site_calc_flag
_atom_site_refinement_flags_posn
_atom_site_refinement_flags_adp
Br1 Br 0.75326(13) 0.64526(15) 0.13240(8) 0.0292(3) Uani 1 1 d . .
O2 O 0.4235(10) 0.6237(8) 0.6088(7) 0.0263(16) Uani 1 1 d . .
O1 O 0.5692(10) 0.5494(6) 0.4185(6) 0.0171(12) Uani 1 1 d . .
C9 C 0.3625(13) 0.4925(9) 0.1348(8) 0.0154(6) Uani 1 1 d . .
H9A H 0.2847 0.4095 0.1568 0.023 Uiso 1 1 calc R U
H9B H 0.3342 0.5121 0.03 0.023 Uiso 1 1 calc R U
H9C H 0.3128 0.5692 0.1901 0.023 Uiso 1 1 calc R U
C5 C 0.9229(13) 0.4448(9) 0.4093(9) 0.0154(6) Uani 1 1 d . .
H5A H 1.009 0.4086 0.3345 0.019 Uiso 1 1 calc R U
H5B H 0.9699 0.5399 0.431 0.019 Uiso 1 1 calc R U
C8 C 0.7349(12) 0.3539(9) 0.0875(9) 0.0154(6) Uani 1 1 d . .
H8A H 0.8931 0.361 0.1037 0.023 Uiso 1 1 calc R U
H8B H 0.6846 0.3673 -0.0165 0.023 Uiso 1 1 calc R U
H8C H 0.6905 0.2634 0.1178 0.023 Uiso 1 1 calc R U
C1 C 0.5276(13) 0.5337(9) 0.5578(8) 0.0154(6) Uani 1 1 d . .
C4 C 0.9679(13) 0.3590(9) 0.5484(9) 0.0154(6) Uani 1 1 d . .
H4A H 1.1262 0.357 0.5781 0.019 Uiso 1 1 calc R U
H4B H 0.9205 0.2642 0.5252 0.019 Uiso 1 1 calc R U
C2 C 0.6061(13) 0.4112(9) 0.6441(9) 0.0154(6) Uani 1 1 d . .
H2A H 0.5579 0.328 0.5884 0.019 Uiso 1 1 calc R U
H2B H 0.5408 0.4099 0.7367 0.019 Uiso 1 1 calc R U
C6 C 0.6824(13) 0.4442(9) 0.3479(8) 0.0154(6) Uani 1 1 d . .
H6 H 0.62 0.3538 0.3709 0.019 Uiso 1 1 calc R U
C3 C 0.8571(13) 0.4088(9) 0.6794(9) 0.0154(6) Uani 1 1 d . .
H3 H 0.8922 0.3403 0.7592 0.019 Uiso 1 1 calc R U
C7 C 0.6300(13) 0.4694(9) 0.1821(9) 0.0154(6) Uani 1 1 d . .
C10 C 0.9442(13) 0.5471(9) 0.7402(8) 0.0154(6) Uani 1 1 d . .
H10A H 0.8965 0.6195 0.6703 0.023 Uiso 1 1 calc R U
H10B H 1.1028 0.5444 0.7558 0.023 Uiso 1 1 calc R U
H10C H 0.8888 0.5653 0.8333 0.023 Uiso 1 1 calc R U

loop_
_atom_site_aniso_label
_atom_site_aniso_U_11
_atom_site_aniso_U_22
_atom_site_aniso_U_33
_atom_site_aniso_U_23
_atom_site_aniso_U_13
_atom_site_aniso_U_12
Br1 0.0404(5) 0.0245(5) 0.0232(4) 0.0043(5) 0.0057(3) -0.0009(5)
O2 0.036(3) 0.018(4) 0.028(3) 0.001(3) 0.017(2) 0.014(3)
O1 0.023(3) 0.014(3) 0.015(3) 0.003(2) 0.007(2) 0.009(2)
C9 0.0158(11) 0.0188(14) 0.0114(12) 0.0017(10) 0.0002(9) -0.0037(10)
C5 0.0158(11) 0.0188(14) 0.0114(12) 0.0017(10) 0.0002(9) -0.0037(10)
C8 0.0158(11) 0.0188(14) 0.0114(12) 0.0017(10) 0.0002(9) -0.0037(10)
C1 0.0158(11) 0.0188(14) 0.0114(12) 0.0017(10) 0.0002(9) -0.0037(10)
C4 0.0158(11) 0.0188(14) 0.0114(12) 0.0017(10) 0.0002(9) -0.0037(10)
C2 0.0158(11) 0.0188(14) 0.0114(12) 0.0017(10) 0.0002(9) -0.0037(10)
C6 0.0158(11) 0.0188(14) 0.0114(12) 0.0017(10) 0.0002(9) -0.0037(10)
C3 0.0158(11) 0.0188(14) 0.0114(12) 0.0017(10) 0.0002(9) -0.0037(10)
C7 0.0158(11) 0.0188(14) 0.0114(12) 0.0017(10) 0.0002(9) -0.0037(10)
C10 0.0158(11) 0.0188(14) 0.0114(12) 0.0017(10) 0.0002(9) -0.0037(10)

loop_
_atom_type_symbol
_atom_type_description
_atom_type_scat_dispersion_real
_atom_type_scat_dispersion_imag
_atom_type_scat_source
C C 0.0033 0.0016 'International Tables Vol C Tables 4.2.6.8 and 6.1.1.4'
H H 0 0 'International Tables Vol C Tables 4.2.6.8 and 6.1.1.4'
Br Br -0.2901 2.4595 'International Tables Vol C Tables 4.2.6.8 and 6.1.1.4'
O O 0.0106 0.006 'International Tables Vol C Tables 4.2.6.8 and 6.1.1.4'

loop_
_geom_angle_atom_site_label_1
_geom_angle_atom_site_label_2
_geom_angle_atom_site_label_3
_geom_angle
C1 O1 C6 120.5(6)
C7 C9 H9A 109.5
C7 C9 H9B 109.5
H9A C9 H9B 109.5
C7 C9 H9C 109.5
H9A C9 H9C 109.5
H9B C9 H9C 109.5
C4 C5 C6 112.1(7)
C4 C5 H5A 109.2
C6 C5 H5A 109.2
C4 C5 H5B 109.2
C6 C5 H5B 109.2
H5A C5 H5B 107.9
C7 C8 H8A 109.5
C7 C8 H8B 109.5
H8A C8 H8B 109.5
C7 C8 H8C 109.5
H8A C8 H8C 109.5
H8B C8 H8C 109.5
O2 C1 O1 117.1(8)
O2 C1 C2 122.1(7)
O1 C1 C2 120.8(7)
C5 C4 C3 115.5(7)
C5 C4 H4A 108.4
C3 C4 H4A 108.4
C5 C4 H4B 108.4
C3 C4 H4B 108.4
H4A C4 H4B 107.5
C1 C2 C3 112.3(7)
C1 C2 H2A 109.2
C3 C2 H2A 109.2
C1 C2 H2B 109.2
C3 C2 H2B 109.2
H2A C2 H2B 107.9
O1 C6 C5 109.8(6)
O1 C6 C7 106.0(6)
C5 C6 C7 116.3(6)
O1 C6 H6 108.2
C5 C6 H6 108.2
C7 C6 H6 108.2
C10 C3 C4 113.1(7)
C10 C3 C2 111.2(7)
C4 C3 C2 112.1(6)
C10 C3 H3 106.7
C4 C3 H3 106.7
C2 C3 H3 106.7
C6 C7 C8 111.9(7)
C6 C7 C9 111.1(6)
C8 C7 C9 114.0(6)
C6 C7 Br1 109.3(5)
C8 C7 Br1 107.0(5)
C9 C7 Br1 103.0(5)
C3 C10 H10A 109.5
C3 C10 H10B 109.5
H10A C10 H10B 109.5
C3 C10 H10C 109.5
H10A C10 H10C 109.5
H10B C10 H10C 109.5

loop_
_geom_bond_atom_site_label_1
_geom_bond_atom_site_label_2
_geom_bond_distance
Br1 C7 1.963(8)
O2 C1 1.223(11)
O1 C1 1.351(9)
O1 C6 1.448(10)
C9 C7 1.683(11)
C9 H9A 0.98
C9 H9B 0.98
C9 H9C 0.98
C5 C4 1.530(11)
C5 C6 1.534(11)
C5 H5A 0.99
C5 H5B 0.99
C8 C7 1.615(12)
C8 H8A 0.98
C8 H8B 0.98
C8 H8C 0.98
C1 C2 1.489(12)
C4 C3 1.542(11)
C4 H4A 0.99
C4 H4B 0.99
C2 C3 1.556(11)
C2 H2A 0.99
C2 H2B 0.99
C6 C7 1.543(10)
C6 H6 1
C3 C10 1.539(11)
C3 H3 1
C10 H10A 0.98
C10 H10B 0.98
C10 H10C 0.98

loop_
_geom_hbond_atom_site_label_D
_geom_hbond_atom_site_label_H
_geom_hbond_atom_site_label_A
_geom_hbond_distance_DH
_geom_hbond_distance_HA
_geom_hbond_distance_DA
_geom_hbond_angle_DHA
_geom_hbond_site_symmetry_A
C6 H6 O2 1 2.28 3.243(11) 161 2_646

loop_
_geom_torsion_atom_site_label_1
_geom_torsion_atom_site_label_2
_geom_torsion_atom_site_label_3
_geom_torsion_atom_site_label_4
_geom_torsion
C6 O1 C1 O2 -177.0(7)
C6 O1 C1 C2 3.0(11)
C6 C5 C4 C3 -62.8(9)
O2 C1 C2 C3 -112.1(9)
O1 C1 C2 C3 67.9(10)
C1 O1 C6 C5 -73.6(9)
C1 O1 C6 C7 160.1(7)
C4 C5 C6 O1 85.8(8)
C4 C5 C6 C7 -154.0(7)
C5 C4 C3 C10 -66.8(9)
C5 C4 C3 C2 59.9(9)
C1 C2 C3 C10 48.2(9)
C1 C2 C3 C4 -79.5(9)
O1 C6 C7 C8 -176.8(6)
C5 C6 C7 C8 61.0(9)
O1 C6 C7 C9 -48.1(8)
C5 C6 C7 C9 -170.4(7)
O1 C6 C7 Br1 64.8(7)
C5 C6 C7 Br1 -57.4(8)
